data_1540316
loop_
_publ_author_name
'Kotur, B.Ya.'
'Gladyshevskii, E.I.'
'Sikiritsa, M.'

_publ_section_title
;
 Structure of the silicide Sc6 Ni18 Si11 - a new structural type of
 intermetallic compound
;
_journal_name_full 'Soviet Physics, Crystallography (= Kristallografiya)'
_journal_page_first 470
_journal_page_last 472
_journal_volume 31
_journal_year 1986
_chemical_formula_sum 'Ni18 Sc6 Si11'
_space_group_IT_number 71
_symmetry_space_group_name_Hall '-I 2 2'
_symmetry_space_group_name_H-M 'I m m m'
_cell_angle_alpha 90
_cell_angle_beta 90
_cell_angle_gamma 90
_cell_formula_units_Z 4
_cell_length_a 17.949
_cell_length_b 12.223
_cell_length_c 8.029
_cell_volume 1761.487
_citation_journal_id_ASTM SPHCA6
_cod_data_source_file Kotur_SPHCA6_1986_520.cif
_cod_data_source_block Ni18Sc6Si11
_cod_database_code 1540316

loop_
_symmetry_equiv_pos_as_xyz
x,y,z
-x,-y,z
x,-y,-z
-x,y,-z
-x,-y,-z
x,y,-z
-x,y,z
x,-y,z
x+1/2,y+1/2,z+1/2
-x+1/2,-y+1/2,z+1/2
x+1/2,-y+1/2,-z+1/2
-x+1/2,y+1/2,-z+1/2
-x+1/2,-y+1/2,-z+1/2
x+1/2,y+1/2,-z+1/2
-x+1/2,y+1/2,z+1/2
x+1/2,-y+1/2,z+1/2

loop_
_atom_site_label
_atom_site_type_symbol
_atom_site_fract_x
_atom_site_fract_y
_atom_site_fract_z
_atom_site_occupancy
_atom_site_U_iso_or_equiv
Si3 Si 0 0.6753 0.5 1 0.0
Ni6 Ni 0.4214 0.3288 0 1 0.0
Si1 Si 0 0 0 1 0.0
Si5 Si 0.332 0 0.1779 1 0.0
Sc1 Sc 0.1288 0.5 0 1 0.0
Ni2 Ni 0 0.381 0 1 0.0
Ni5 Ni 0.1137 0.1004 0 1 0.0
Ni8 Ni 0.4155 0.1476 0.2219 1 0.0
Si2 Si 0.5 0.5 0.5 1 0.0
Sc3 Sc 0 0.1831 0.2034 1 0.0
Ni1 Ni 0.4311 0 0 1 0.0
Si7 Si 0.1566 0.1688 0.2587 1 0.0
Ni3 Ni 0.7901 0 0.8351 1 0.0
Si6 Si 0.1168 0.284 0 1 0.0
Sc4 Sc 0.2845 0.1835 0 1 0.0
Ni4 Ni 0.9239 0 0.7305 1 0.0
Ni7 Ni 0.2179 0.3453 0.1697 1 0.0
Sc2 Sc 0.3096 0.5 0 1 0.0
Si4 Si 0.5 0 0.7321 1 0.0
